data_4035533
loop_
_publ_author_name
'Cui, Longchen'
'Zhu, Guodong'
'Liu, Siyuan'
'Zhao, Xiangyu'
'Qu, Jingping'
'Wang, Baomin'

_publ_section_title
;
 Stereoselective Sequential [4+2]/[2+2] Cycloadditions Involving
 2-Alkenylindolenines: An Approach to Densely Functionalized Benzo[
 b]indolizidines.
;
_journal_issue 9
_journal_name_full 'The Journal of organic chemistry'
_journal_page_first 5044
_journal_page_last 5051
_journal_paper_doi 10.1021/acs.joc.8b00346
_journal_volume 83
_journal_year 2018
_chemical_formula_sum 'C42 H38 N2'
_chemical_formula_weight 570.74
_space_group_IT_number 14
_space_group_name_Hall '-P 2yn'
_space_group_name_H-M_alt 'P 1 21/n 1'
_symmetry_cell_setting monoclinic
_symmetry_space_group_name_H-M 'P 1 21/n 1'
_atom_sites_solution_hydrogens geom
_atom_sites_solution_primary direct
_atom_sites_solution_secondary difmap
_audit_creation_method SHELXL-97
_cell_angle_alpha 90.00
_cell_angle_beta 93.760(6)
_cell_angle_gamma 90.00
_cell_formula_units_Z 4
_cell_length_a 13.0387(10)
_cell_length_b 11.8758(8)
_cell_length_c 21.3053(16)
_cell_measurement_reflns_used 1186
_cell_measurement_temperature 296(2)
_cell_measurement_theta_max 18.57
_cell_measurement_theta_min 2.47
_cell_volume 3291.9(4)
_computing_cell_refinement 'Bruker SMART'
_computing_data_collection 'Bruker SMART'
_computing_data_reduction 'Bruker SAINT'
_computing_molecular_graphics 'Bruker SHELXTL'
_computing_publication_material 'Bruker SHELXTL'
_computing_structure_refinement 'Bruker SHELXTL'
_computing_structure_solution 'Bruker SHELXTL'
_diffrn_ambient_temperature 296(2)
_diffrn_measured_fraction_theta_full 0.997
_diffrn_measured_fraction_theta_max 0.997
_diffrn_measurement_device_type 'CCD area detector'
_diffrn_measurement_method 'phi and omega scans'
_diffrn_radiation_monochromator graphite
_diffrn_radiation_source 'sealed tube'
_diffrn_radiation_type MoK\a
_diffrn_radiation_wavelength 0.71073
_diffrn_reflns_av_R_equivalents 0.0733
_diffrn_reflns_av_sigmaI/netI 0.0816
_diffrn_reflns_limit_h_max 15
_diffrn_reflns_limit_h_min -10
_diffrn_reflns_limit_k_max 14
_diffrn_reflns_limit_k_min -14
_diffrn_reflns_limit_l_max 25
_diffrn_reflns_limit_l_min -25
_diffrn_reflns_number 17116
_diffrn_reflns_theta_full 25.00
_diffrn_reflns_theta_max 25.00
_diffrn_reflns_theta_min 1.78
_exptl_absorpt_coefficient_mu 0.066
_exptl_absorpt_correction_T_max 0.9882
_exptl_absorpt_correction_T_min 0.9862
_exptl_absorpt_correction_type empirical
_exptl_absorpt_process_details SADABS
_exptl_crystal_colour colourless
_exptl_crystal_density_diffrn 1.152
_exptl_crystal_density_method 'not measured'
_exptl_crystal_description block
_exptl_crystal_F_000 1216
_exptl_crystal_size_max 0.21
_exptl_crystal_size_mid 0.19
_exptl_crystal_size_min 0.18
_refine_diff_density_max 0.151
_refine_diff_density_min -0.211
_refine_diff_density_rms 0.040
_refine_ls_extinction_method none
_refine_ls_goodness_of_fit_ref 0.892
_refine_ls_hydrogen_treatment 'riding mode'
_refine_ls_matrix_type full
_refine_ls_number_parameters 397
_refine_ls_number_reflns 5780
_refine_ls_number_restraints 0
_refine_ls_restrained_S_all 0.892
_refine_ls_R_factor_all 0.1495
_refine_ls_R_factor_gt 0.0583
_refine_ls_shift/su_max 0.000
_refine_ls_shift/su_mean 0.000
_refine_ls_structure_factor_coef Fsqd
_refine_ls_weighting_details 'calc w=1/[\s^2^(Fo^2^)+(0.0786P)^2^+0.0000P] where P=(Fo^2^+2Fc^2^)/3'
_refine_ls_weighting_scheme calc
_refine_ls_wR_factor_gt 0.1337
_refine_ls_wR_factor_ref 0.1676
_reflns_number_gt 2558
_reflns_number_total 5780
_reflns_threshold_expression >2sigma(I)
_cod_data_source_file jo8b00346_si_003.cif
_cod_data_source_block 1
_cod_depositor_comments
;
The following automatic conversions were performed:

data item '_symmetry_cell_setting' value 'Monoclinic' was changed to
'monoclinic' in accordance with the
/home/data/users/saulius/crontab/automatic-downloads/current/ACS/lib/dictionaries/cif_core.dic
dictionary named 'cif_core.dic' version 2.4.2 last updated on
2011-04-26.

Automatic conversion script
Id: cif_fix_values 6909 2019-04-08 15:41:33Z antanas 
;
_cod_original_sg_symbol_H-M 'P2(1)/n  '
_cod_database_code 4035533

loop_
_symmetry_equiv_pos_as_xyz
'x, y, z'
'-x+1/2, y+1/2, -z+1/2'
'-x, -y, -z'
'x-1/2, -y-1/2, z-1/2'

loop_
_atom_site_label
_atom_site_type_symbol
_atom_site_fract_x
_atom_site_fract_y
_atom_site_fract_z
_atom_site_U_iso_or_equiv
_atom_site_adp_type
_atom_site_occupancy
_atom_site_symmetry_multiplicity
_atom_site_calc_flag
_atom_site_refinement_flags
N2 N 0.83696(16) 0.24339(19) 0.15717(11) 0.0532(6) Uani 1 1 d .
C2 C 0.65600(18) 0.2765(2) 0.17926(12) 0.0455(7) Uani 1 1 d .
H2A H 0.6669 0.3574 0.1858 0.055 Uiso 1 1 calc R
C3 C 0.62320(19) 0.2548(2) 0.10901(13) 0.0507(7) Uani 1 1 d .
H3A H 0.6119 0.1735 0.1047 0.061 Uiso 1 1 calc R
N1 N 0.54465(17) 0.1325(2) 0.21727(11) 0.0564(7) Uani 1 1 d .
C5 C 0.9433(2) 0.2304(2) 0.16873(15) 0.0524(8) Uani 1 1 d .
C6 C 0.7571(2) 0.2126(2) 0.19863(13) 0.0506(7) Uani 1 1 d .
H6A H 0.7445 0.1314 0.1953 0.061 Uiso 1 1 calc R
C7 C 0.5232(2) 0.3107(3) 0.08748(13) 0.0574(8) Uani 1 1 d .
C8 C 0.5717(2) 0.2367(2) 0.21966(13) 0.0480(7) Uani 1 1 d .
C9 C 1.0005(2) 0.1828(3) 0.21847(17) 0.0689(9) Uani 1 1 d .
H9A H 0.9691 0.1528 0.2527 0.083 Uiso 1 1 calc R
C10 C 0.4424(2) 0.2193(3) 0.28823(14) 0.0589(8) Uani 1 1 d .
C11 C 0.7914(2) 0.2410(2) 0.26617(13) 0.0513(8) Uani 1 1 d .
C12 C 0.5101(2) 0.3088(2) 0.26372(13) 0.0546(8) Uani 1 1 d .
C13 C 0.8180(2) 0.2539(2) 0.08921(14) 0.0524(8) Uani 1 1 d .
C14 C 0.8343(2) 0.3449(3) 0.28177(15) 0.0606(8) Uani 1 1 d .
H14A H 0.8423 0.3975 0.2501 0.073 Uiso 1 1 calc R
C15 C 0.4370(2) 0.2461(3) 0.07116(14) 0.0709(10) Uani 1 1 d .
H15A H 0.4413 0.1680 0.0731 0.085 Uiso 1 1 calc R
C16 C 0.4640(2) 0.1190(3) 0.25872(15) 0.0574(8) Uani 1 1 d .
C17 C 0.7068(2) 0.2857(3) 0.06342(13) 0.0569(8) Uani 1 1 d .
H17A H 0.7002 0.3615 0.0454 0.068 Uiso 1 1 calc R
C18 C 1.0961(2) 0.2739(3) 0.11618(17) 0.0706(9) Uani 1 1 d .
H18A H 1.1277 0.3047 0.0823 0.085 Uiso 1 1 calc R
C19 C 0.9909(2) 0.2765(2) 0.11804(15) 0.0565(8) Uani 1 1 d .
C20 C 0.8070(3) 0.1513(3) 0.04527(16) 0.0654(9) Uani 1 1 d .
C21 C 0.4441(2) 0.3972(3) 0.22720(15) 0.0700(9) Uani 1 1 d .
H21A H 0.4027 0.3610 0.1942 0.105 Uiso 1 1 calc R
H21B H 0.4880 0.4518 0.2093 0.105 Uiso 1 1 calc R
H21C H 0.4003 0.4342 0.2553 0.105 Uiso 1 1 calc R
C22 C 0.5762(3) 0.3681(3) 0.31620(16) 0.0839(11) Uani 1 1 d .
H22A H 0.6179 0.3135 0.3392 0.126 Uiso 1 1 calc R
H22B H 0.5322 0.4051 0.3442 0.126 Uiso 1 1 calc R
H22C H 0.6196 0.4228 0.2980 0.126 Uiso 1 1 calc R
C23 C 0.7170(2) 0.1927(3) 0.01543(15) 0.0679(9) Uani 1 1 d .
C24 C 0.9103(2) 0.3302(3) 0.07216(13) 0.0560(8) Uani 1 1 d .
C25 C 0.8929(2) 0.4531(3) 0.09280(16) 0.0694(9) Uani 1 1 d .
H25A H 0.9503 0.4985 0.0824 0.104 Uiso 1 1 calc R
H25B H 0.8864 0.4555 0.1374 0.104 Uiso 1 1 calc R
H25C H 0.8312 0.4817 0.0714 0.104 Uiso 1 1 calc R
C26 C 1.1069(3) 0.1811(3) 0.2157(2) 0.0794(11) Uani 1 1 d .
H26A H 1.1469 0.1495 0.2489 0.095 Uiso 1 1 calc R
C27 C 0.7794(2) 0.1645(3) 0.31464(16) 0.0677(9) Uani 1 1 d .
H27A H 0.7505 0.0943 0.3055 0.081 Uiso 1 1 calc R
C28 C 0.9370(2) 0.3283(3) 0.00378(16) 0.0836(11) Uani 1 1 d .
H28A H 0.9943 0.3774 -0.0016 0.125 Uiso 1 1 calc R
H28B H 0.8789 0.3533 -0.0225 0.125 Uiso 1 1 calc R
H28C H 0.9548 0.2530 -0.0077 0.125 Uiso 1 1 calc R
C29 C 0.3451(3) 0.2968(5) 0.05210(17) 0.0951(13) Uani 1 1 d .
H29A H 0.2879 0.2527 0.0409 0.114 Uiso 1 1 calc R
C30 C 0.4105(2) 0.0216(3) 0.27015(17) 0.0774(10) Uani 1 1 d .
H30A H 0.4257 -0.0461 0.2508 0.093 Uiso 1 1 calc R
C31 C 0.4209(3) 0.4767(4) 0.06432(17) 0.0942(13) Uani 1 1 d .
H31A H 0.4157 0.5547 0.0621 0.113 Uiso 1 1 calc R
C32 C 1.1545(3) 0.2246(3) 0.1656(2) 0.0817(11) Uani 1 1 d .
H32A H 1.2256 0.2211 0.1647 0.098 Uiso 1 1 calc R
C33 C 0.3657(3) 0.2244(4) 0.32969(16) 0.0803(11) Uani 1 1 d .
H33A H 0.3508 0.2917 0.3495 0.096 Uiso 1 1 calc R
C34 C 0.3375(3) 0.4117(5) 0.04956(18) 0.1027(16) Uani 1 1 d .
H34A H 0.2747 0.4453 0.0376 0.123 Uiso 1 1 calc R
C35 C 0.8656(3) 0.3723(3) 0.34282(17) 0.0768(10) Uani 1 1 d .
H35A H 0.8951 0.4422 0.3520 0.092 Uiso 1 1 calc R
C36 C 0.3326(3) 0.0290(4) 0.3120(2) 0.0899(13) Uani 1 1 d .
H36A H 0.2942 -0.0347 0.3202 0.108 Uiso 1 1 calc R
C37 C 0.5141(3) 0.4269(3) 0.08277(16) 0.0748(10) Uani 1 1 d .
H37A H 0.5714 0.4719 0.0921 0.090 Uiso 1 1 calc R
C38 C 0.3117(3) 0.1279(5) 0.34117(19) 0.0935(13) Uani 1 1 d .
H38A H 0.2601 0.1301 0.3693 0.112 Uiso 1 1 calc R
C39 C 0.8544(3) 0.0560(3) 0.0248(2) 0.0943(12) Uani 1 1 d .
H39A H 0.9138 0.0270 0.0453 0.113 Uiso 1 1 calc R
C40 C 0.6713(3) 0.1442(4) -0.03811(19) 0.0985(13) Uani 1 1 d .
H40A H 0.6123 0.1740 -0.0588 0.118 Uiso 1 1 calc R
C41 C 0.8097(3) 0.1915(3) 0.37602(17) 0.0867(11) Uani 1 1 d .
H41A H 0.8010 0.1397 0.4080 0.104 Uiso 1 1 calc R
C42 C 0.8530(3) 0.2957(4) 0.39019(17) 0.0878(11) Uani 1 1 d .
H42A H 0.8735 0.3139 0.4316 0.105 Uiso 1 1 calc R
C43 C 0.7187(4) 0.0481(5) -0.0592(2) 0.1202(17) Uani 1 1 d .
H43A H 0.6901 0.0114 -0.0947 0.144 Uiso 1 1 calc R
C201 C 0.8075(4) 0.0055(4) -0.0289(3) 0.1231(17) Uani 1 1 d .
H20A H 0.8368 -0.0590 -0.0449 0.148 Uiso 1 1 calc R

loop_
_atom_site_aniso_label
_atom_site_aniso_U_11
_atom_site_aniso_U_22
_atom_site_aniso_U_33
_atom_site_aniso_U_23
_atom_site_aniso_U_13
_atom_site_aniso_U_12
N2 0.0335(13) 0.0665(17) 0.0596(16) 0.0099(13) 0.0018(11) 0.0033(11)
C2 0.0367(15) 0.0444(17) 0.0554(18) 0.0030(13) 0.0017(13) -0.0007(13)
C3 0.0407(16) 0.0570(19) 0.0540(18) 0.0030(14) 0.0007(14) -0.0039(14)
N1 0.0451(14) 0.0528(17) 0.0716(17) 0.0047(13) 0.0062(13) -0.0013(12)
C5 0.0370(16) 0.0497(19) 0.070(2) 0.0013(16) -0.0027(16) 0.0030(14)
C6 0.0445(16) 0.0481(18) 0.0590(19) 0.0059(14) 0.0017(14) -0.0028(14)
C7 0.0413(18) 0.084(3) 0.0465(17) 0.0048(17) 0.0040(14) -0.0013(17)
C8 0.0411(16) 0.050(2) 0.0527(17) 0.0025(15) -0.0025(14) 0.0000(14)
C9 0.049(2) 0.061(2) 0.095(3) 0.0162(19) -0.0075(18) 0.0023(16)
C10 0.0454(18) 0.077(2) 0.0545(19) 0.0102(17) 0.0044(15) -0.0005(17)
C11 0.0433(16) 0.052(2) 0.0580(19) 0.0141(16) -0.0006(14) -0.0014(14)
C12 0.0483(17) 0.060(2) 0.0553(19) -0.0044(15) 0.0029(15) -0.0004(15)
C13 0.0386(16) 0.064(2) 0.0540(18) 0.0021(15) 0.0001(14) -0.0002(14)
C14 0.0547(19) 0.063(2) 0.063(2) 0.0149(17) -0.0094(16) -0.0075(16)
C15 0.0390(18) 0.111(3) 0.063(2) -0.0090(19) 0.0067(15) -0.0002(19)
C16 0.0433(17) 0.062(2) 0.067(2) 0.0171(17) 0.0008(16) -0.0028(16)
C17 0.0446(17) 0.074(2) 0.0527(18) 0.0061(16) 0.0050(14) -0.0041(15)
C18 0.0464(19) 0.075(2) 0.091(3) -0.008(2) 0.0106(19) 0.0009(17)
C19 0.0387(17) 0.061(2) 0.071(2) -0.0103(17) 0.0070(16) 0.0000(15)
C20 0.059(2) 0.065(2) 0.073(2) -0.0100(18) 0.0123(18) -0.0064(18)
C21 0.076(2) 0.060(2) 0.074(2) -0.0030(17) 0.0110(19) 0.0137(17)
C22 0.073(2) 0.106(3) 0.072(2) -0.032(2) 0.0006(19) -0.001(2)
C23 0.055(2) 0.093(3) 0.056(2) -0.0114(19) 0.0051(17) -0.0130(19)
C24 0.0416(17) 0.073(2) 0.0539(19) 0.0004(16) 0.0065(14) -0.0001(15)
C25 0.064(2) 0.063(2) 0.081(2) 0.0154(18) 0.0045(18) -0.0037(17)
C26 0.052(2) 0.068(2) 0.115(3) 0.010(2) -0.022(2) 0.0066(18)
C27 0.061(2) 0.067(2) 0.075(2) 0.0211(19) 0.0003(18) -0.0102(17)
C28 0.067(2) 0.117(3) 0.069(2) 0.006(2) 0.0188(18) -0.011(2)
C29 0.049(2) 0.166(4) 0.070(3) -0.026(3) 0.0063(19) 0.001(3)
C30 0.052(2) 0.075(3) 0.104(3) 0.030(2) -0.004(2) -0.0045(18)
C31 0.081(3) 0.123(4) 0.081(3) 0.041(2) 0.017(2) 0.039(3)
C32 0.0417(19) 0.076(3) 0.127(3) -0.001(2) 0.001(2) 0.0046(18)
C33 0.063(2) 0.117(3) 0.063(2) 0.003(2) 0.0128(18) -0.001(2)
C34 0.059(3) 0.189(5) 0.060(2) 0.021(3) 0.004(2) 0.039(3)
C35 0.078(2) 0.083(3) 0.067(2) 0.010(2) -0.0137(19) -0.0182(19)
C36 0.052(2) 0.109(4) 0.108(3) 0.054(3) -0.002(2) -0.017(2)
C37 0.063(2) 0.084(3) 0.077(2) 0.022(2) 0.0069(18) 0.005(2)
C38 0.060(2) 0.148(4) 0.073(3) 0.038(3) 0.007(2) 0.003(3)
C39 0.091(3) 0.080(3) 0.113(3) -0.016(2) 0.020(3) -0.002(2)
C40 0.074(3) 0.144(4) 0.078(3) -0.020(3) 0.007(2) -0.032(3)
C41 0.096(3) 0.096(3) 0.067(3) 0.032(2) -0.003(2) -0.009(2)
C42 0.094(3) 0.107(3) 0.059(2) 0.016(2) -0.018(2) -0.017(2)
C43 0.107(4) 0.144(5) 0.111(4) -0.058(3) 0.018(3) -0.039(3)
C201 0.134(4) 0.100(4) 0.139(4) -0.053(3) 0.034(4) -0.026(3)

loop_
_atom_type_symbol
_atom_type_description
_atom_type_scat_dispersion_real
_atom_type_scat_dispersion_imag
_atom_type_scat_source
C C 0.0033 0.0016 'International Tables Vol C Tables 4.2.6.8 and 6.1.1.4'
H H 0.0000 0.0000 'International Tables Vol C Tables 4.2.6.8 and 6.1.1.4'
N N 0.0061 0.0033 'International Tables Vol C Tables 4.2.6.8 and 6.1.1.4'

loop_
_geom_angle_atom_site_label_1
_geom_angle_atom_site_label_2
_geom_angle_atom_site_label_3
_geom_angle
C5 N2 C6 127.2(2)
C5 N2 C13 106.6(2)
C6 N2 C13 122.8(2)
C8 C2 C3 109.4(2)
C8 C2 C6 109.3(2)
C3 C2 C6 110.6(2)
C7 C3 C17 109.6(2)
C7 C3 C2 113.5(2)
C17 C3 C2 113.9(2)
C8 N1 C16 107.1(2)
C9 C5 C19 120.8(3)
C9 C5 N2 131.3(3)
C19 C5 N2 107.9(2)
N2 C6 C11 110.0(2)
N2 C6 C2 110.1(2)
C11 C6 C2 109.6(2)
C15 C7 C37 117.9(3)
C15 C7 C3 120.2(3)
C37 C7 C3 121.9(3)
N1 C8 C2 119.0(3)
N1 C8 C12 114.0(2)
C2 C8 C12 127.0(3)
C5 C9 C26 117.6(3)
C33 C10 C16 120.5(3)
C33 C10 C12 131.4(3)
C16 C10 C12 108.0(3)
C14 C11 C27 117.8(3)
C14 C11 C6 121.0(3)
C27 C11 C6 121.2(3)
C10 C12 C8 99.3(2)
C10 C12 C22 112.7(3)
C8 C12 C22 114.2(2)
C10 C12 C21 109.8(2)
C8 C12 C21 111.7(2)
C22 C12 C21 108.9(3)
N2 C13 C20 122.6(2)
N2 C13 C17 117.6(2)
C20 C13 C17 86.0(2)
N2 C13 C24 101.3(2)
C20 C13 C24 111.0(2)
C17 C13 C24 119.2(2)
C35 C14 C11 121.8(3)
C29 C15 C7 120.4(4)
C30 C16 C10 121.4(3)
C30 C16 N1 127.2(3)
C10 C16 N1 111.4(3)
C23 C17 C3 110.3(2)
C23 C17 C13 86.6(2)
C3 C17 C13 113.4(2)
C19 C18 C32 119.1(3)
C18 C19 C5 120.6(3)
C18 C19 C24 129.5(3)
C5 C19 C24 109.7(2)
C39 C20 C23 122.0(3)
C39 C20 C13 145.2(3)
C23 C20 C13 92.3(3)
C40 C23 C20 122.5(3)
C40 C23 C17 144.1(4)
C20 C23 C17 93.4(3)
C28 C24 C19 114.6(2)
C28 C24 C25 109.5(3)
C19 C24 C25 108.7(2)
C28 C24 C13 116.1(2)
C19 C24 C13 96.7(2)
C25 C24 C13 110.5(2)
C32 C26 C9 122.0(3)
C41 C27 C11 120.8(3)
C34 C29 C15 120.5(4)
C16 C30 C36 117.1(4)
C34 C31 C37 119.9(4)
C26 C32 C18 119.7(3)
C38 C33 C10 118.6(4)
C31 C34 C29 120.2(4)
C42 C35 C14 119.6(3)
C38 C36 C30 121.3(4)
C31 C37 C7 121.0(3)
C36 C38 C33 121.1(4)
C20 C39 C201 115.6(4)
C23 C40 C43 115.7(4)
C27 C41 C42 120.1(3)
C35 C42 C41 119.8(3)
C201 C43 C40 121.8(4)
C43 C201 C39 122.2(4)

loop_
_geom_bond_atom_site_label_1
_geom_bond_atom_site_label_2
_geom_bond_distance
N2 C5 1.401(3)
N2 C6 1.456(3)
N2 C13 1.458(3)
C2 C8 1.515(4)
C2 C3 1.551(4)
C2 C6 1.553(4)
C3 C7 1.507(4)
C3 C17 1.551(4)
N1 C8 1.287(3)
N1 C16 1.426(4)
C5 C9 1.376(4)
C5 C19 1.393(4)
C6 C11 1.517(4)
C7 C15 1.386(4)
C7 C37 1.388(4)
C8 C12 1.535(4)
C9 C26 1.393(4)
C10 C33 1.378(4)
C10 C16 1.384(4)
C10 C12 1.498(4)
C11 C14 1.386(4)
C11 C27 1.392(4)
C12 C22 1.537(4)
C12 C21 1.537(4)
C13 C20 1.538(4)
C13 C17 1.562(4)
C13 C24 1.569(4)
C14 C35 1.376(4)
C15 C29 1.379(5)
C16 C30 1.381(4)
C17 C23 1.517(4)
C18 C19 1.375(4)
C18 C32 1.387(5)
C19 C24 1.527(4)
C20 C39 1.374(5)
C20 C23 1.388(4)
C23 C40 1.378(5)
C24 C28 1.520(4)
C24 C25 1.545(4)
C26 C32 1.371(5)
C27 C41 1.379(5)
C29 C34 1.369(6)
C30 C36 1.398(5)
C31 C34 1.355(6)
C31 C37 1.384(4)
C33 C38 1.376(5)
C35 C42 1.377(4)
C36 C38 1.364(5)
C39 C201 1.397(6)
C40 C43 1.387(6)
C41 C42 1.385(5)
C43 C201 1.383(6)
